data_4032854
loop_
_publ_author_name
'Dolfen, Jeroen'
'Boydas, Esma Birsen'
'Van Speybroeck, Veronique'
'Catak, Saron'
'Van Hecke, Kristof'
'D'hooghe, Matthias'

_publ_section_title
;
 Asymmetric Synthesis of 3,4-Disubstituted 2-(Trifluoromethyl)pyrrolidines
 through Rearrangement of Chiral
 2-(2,2,2-Trifluoro-1-hydroxyethyl)azetidines.
;
_journal_issue 19
_journal_name_full 'The Journal of organic chemistry'
_journal_page_first 10092
_journal_page_last 10109
_journal_paper_doi 10.1021/acs.joc.7b01241
_journal_volume 82
_journal_year 2017
_chemical_absolute_configuration ad
_chemical_formula_moiety 'C14 H18 F3 N O2'
_chemical_formula_sum 'C14 H18 F3 N O2'
_chemical_formula_weight 289.29
_chemical_name_systematic
;
 ?
;
_space_group_crystal_system monoclinic
_space_group_IT_number 4
_space_group_name_Hall 'P 2yb'
_space_group_name_H-M_alt 'P 1 21 1'
_symmetry_space_group_name_Hall 'P 2yb'
_symmetry_space_group_name_H-M 'P 1 21 1'
_atom_sites_solution_hydrogens geom
_atom_sites_solution_primary direct
_audit_creation_date 2016-05-17
_audit_creation_method
;
Olex2 1.2
(compiled Feb 16 2016 13:09:46 for OlexSys, GUI svn.r5155)
;
_cell_angle_alpha 90
_cell_angle_beta 109.932(7)
_cell_angle_gamma 90
_cell_formula_units_Z 4
_cell_length_a 9.9857(6)
_cell_length_b 14.0575(7)
_cell_length_c 11.0980(6)
_cell_measurement_reflns_used 5850
_cell_measurement_temperature 100.0(1)
_cell_measurement_theta_max 75.2480
_cell_measurement_theta_min 4.2130
_cell_volume 1464.55(15)
_computing_cell_refinement 'CrysAlisPro 1.171.38.41 (Rigaku OD, 2015)'
_computing_data_collection 'CrysAlisPro 1.171.38.41 (Rigaku OD, 2015)'
_computing_data_reduction 'CrysAlisPro 1.171.38.41 (Rigaku OD, 2015)'
_computing_molecular_graphics 'Olex2 (Dolomanov et al., 2009)'
_computing_publication_material 'Olex2 (Dolomanov et al., 2009)'
_computing_structure_refinement 'ShelXL (Sheldrick, 2015)'
_computing_structure_solution 'ShelXT (Sheldrick, 2015)'
_diffrn_ambient_environment N~2~
_diffrn_ambient_temperature 100.0(1)
_diffrn_detector 'CCD plate'
_diffrn_detector_area_resol_mean 10.4839
_diffrn_detector_type Atlas
_diffrn_measured_fraction_theta_full 0.999
_diffrn_measured_fraction_theta_max 0.976
_diffrn_measurement_details
;
List of Runs (angles in degrees, time in seconds):

  # Type    Start    End  Width  t~exp~   \w     \q     \k     \f   Frames
--------------------------------------------------------------------------
  1  \w    -73.00  32.00   1.00    1.00    --  -41.68  72.00 -97.00  105
  2  \w   -116.00 -10.00   1.00    1.00    --  -41.68 -72.00 132.00  106
  3  \w     35.00 141.00   1.00    4.00    --  109.13 -72.00 132.00  106
  4  \w     78.00 178.00   1.00    4.00    --  109.13  72.00 -97.00  100
  5  \w      1.00  83.00   1.00    1.00    --   41.68 -99.00 -30.00   82
  6  \w     23.00  98.00   1.00    1.00    --   41.68-125.00  60.00   75
  7  \w     10.00 116.00   1.00    1.00    --   41.68  72.00 -97.00  106
  8  \w     36.00 121.00   1.00    4.00    --  109.13-125.00   0.00   85
  9  \w     36.00 135.00   1.00    4.00    --  109.13 -45.00 -30.00   99
 10  \w     36.00 121.00   1.00    4.00    --  109.13-125.00 150.00   85
 11  \w     36.00 121.00   1.00    4.00    --  109.13-125.00 -60.00   85
 12  \w     26.00 109.00   1.00    4.00    --  109.13 -94.00 -60.00   83
 13  \w     94.00 178.00   1.00    4.00    --  109.13 125.00-180.00   84
 14  \w   -116.00 -17.00   1.00    1.00    --  -41.68 -38.00-180.00   99
 15  \w   -118.00  -9.00   1.00    1.00    --  -41.68 -77.00  60.00  109
 16  \w    -70.00  31.00   1.00    1.00    --  -41.68  57.00 150.00  101
 17  \w     17.00 116.00   1.00    1.00    --   41.68  38.00  30.00   99
 18  \w     56.00 162.00   1.00    4.00    --  109.13  15.00 150.00  106
;
_diffrn_measurement_device 'four-circle diffractometer'
_diffrn_measurement_device_type 'SuperNova, Dual, Cu at zero, Atlas'
_diffrn_measurement_method '\w scans'
_diffrn_orient_matrix_type 'CrysAlisPro convention (1999,Acta A55,543-557)'
_diffrn_orient_matrix_UB_11 -0.0863956000
_diffrn_orient_matrix_UB_12 0.0826457000
_diffrn_orient_matrix_UB_13 -0.0812408000
_diffrn_orient_matrix_UB_21 -0.0538132000
_diffrn_orient_matrix_UB_22 0.0272139000
_diffrn_orient_matrix_UB_23 0.1100018000
_diffrn_orient_matrix_UB_31 0.1287187000
_diffrn_orient_matrix_UB_32 0.0666976000
_diffrn_orient_matrix_UB_33 0.0555159000
_diffrn_radiation_monochromator mirror
_diffrn_radiation_probe x-ray
_diffrn_radiation_type CuK\a
_diffrn_radiation_wavelength 1.54184
_diffrn_reflns_av_R_equivalents 0.0569
_diffrn_reflns_av_unetI/netI 0.0520
_diffrn_reflns_Laue_measured_fraction_full 0.999
_diffrn_reflns_Laue_measured_fraction_max 0.976
_diffrn_reflns_limit_h_max 12
_diffrn_reflns_limit_h_min -12
_diffrn_reflns_limit_k_max 17
_diffrn_reflns_limit_k_min -14
_diffrn_reflns_limit_l_max 13
_diffrn_reflns_limit_l_min -13
_diffrn_reflns_number 14048
_diffrn_reflns_point_group_measured_fraction_full 0.834
_diffrn_reflns_point_group_measured_fraction_max 0.799
_diffrn_reflns_theta_full 67.684
_diffrn_reflns_theta_max 75.517
_diffrn_reflns_theta_min 4.238
_diffrn_source 'micro-focus sealed X-ray tube'
_diffrn_source_type 'SuperNova (Cu) X-ray Source'
_exptl_absorpt_coefficient_mu 0.968
_exptl_absorpt_correction_T_max 1.00000
_exptl_absorpt_correction_T_min 0.61935
_exptl_absorpt_correction_type multi-scan
_exptl_absorpt_process_details
;
CrysAlisPro 1.171.38.41 (Rigaku Oxford Diffraction, 2015)
Empirical absorption correction using spherical harmonics,
 implemented in SCALE3 ABSPACK scaling algorithm.
;
_exptl_crystal_colour 'clear colourless'
_exptl_crystal_colour_lustre clear
_exptl_crystal_colour_primary colourless
_exptl_crystal_density_diffrn 1.312
_exptl_crystal_description block
_exptl_crystal_F_000 608
_exptl_crystal_size_max 0.294
_exptl_crystal_size_mid 0.177
_exptl_crystal_size_min 0.109
_refine_diff_density_max 0.276
_refine_diff_density_min -0.282
_refine_diff_density_rms 0.058
_refine_ls_abs_structure_details
;
 Flack x determined using 1338 quotients [(I+)-(I-)]/[(I+)+(I-)]
 (Parsons and Flack (2004), Acta Cryst. A60, s61).
;
_refine_ls_abs_structure_Flack -0.08(12)
_refine_ls_extinction_method none
_refine_ls_goodness_of_fit_ref 1.050
_refine_ls_hydrogen_treatment constr
_refine_ls_matrix_type full
_refine_ls_number_parameters 365
_refine_ls_number_reflns 4861
_refine_ls_number_restraints 1
_refine_ls_restrained_S_all 1.050
_refine_ls_R_factor_all 0.0619
_refine_ls_R_factor_gt 0.0524
_refine_ls_shift/su_max 0.000
_refine_ls_shift/su_mean 0.000
_refine_ls_structure_factor_coef Fsqd
_refine_ls_weighting_details 'w=1/[\s^2^(Fo^2^)+(0.0980P)^2^] where P=(Fo^2^+2Fc^2^)/3'
_refine_ls_weighting_scheme calc
_refine_ls_wR_factor_gt 0.1372
_refine_ls_wR_factor_ref 0.1522
_reflns_Friedel_coverage 0.571
_reflns_Friedel_fraction_full 0.654
_reflns_Friedel_fraction_max 0.607
_reflns_number_gt 4221
_reflns_number_total 4861
_reflns_threshold_expression 'I > 2\s(I)'
_cod_data_source_file jo7b01241_si_001.cif
_cod_data_source_block mdh022
_cod_depositor_comments 'Adding full bibliography for 4032851--4032855.cif.'
_cod_database_code 4032854
_shelxl_version_number 2013-4
_chemical_oxdiff_formula 'C14 H18 F3 N O2'
_shelx_space_group_comment
;
The symmetry employed for this shelxl refinement is uniquely defined
by the following loop, which should always be used as a source of
symmetry information in preference to the above space-group names.
They are only intended as comments.
;
_reflns_odcompleteness_completeness 99.93
_reflns_odcompleteness_iscentric 1
_reflns_odcompleteness_theta 66.97
_olex2_refinement_description
;
1. Fixed Uiso
 At 1.2 times of:
  All C(H) groups, All C(H,H) groups
 At 1.5 times of:
  All C(H,H,H) groups, All O(H) groups
2.a Ternary CH refined with riding coordinates:
 C1(H1A), C3(H3A), C4(H4), C15(H15), C17(H17), C18(H18)
2.b Secondary CH2 refined with riding coordinates:
 C2(H2A,H2B), C6(H6A,H6B), C7(H7A,H7B), C16(H16A,H16B), C20(H20A,H20B),
 C21(H21A,H21B)
2.c Aromatic/amide H refined with riding coordinates:
 C10(H10), C11(H11), C12(H12), C13(H13), C14(H14), C24(H24), C25(H25),
 C26(H26), C27(H27), C28(H28)
2.d Idealised Me refined as rotating group:
 C8(H8A,H8B,H8C), C22(H22A,H22B,H22C)
2.e Idealised tetrahedral OH refined as rotating group:
 O1(H1), O3(H3)
;
_olex2_exptl_crystal_mounting_method 'mounted on a nylon loop'
_olex2_submission_special_instructions 'No special instructions were received'
_oxdiff_exptl_absorpt_empirical_details
;
Empirical correction (ABSPACK) includes:
- Absorption correction using spherical harmonics
- Frame scaling
- Detector area scaling
;
_oxdiff_exptl_absorpt_empirical_full_max 1.736
_oxdiff_exptl_absorpt_empirical_full_min 0.650

loop_
_space_group_symop_operation_xyz
'x, y, z'
'-x, y+1/2, -z'

loop_
_atom_site_label
_atom_site_type_symbol
_atom_site_fract_x
_atom_site_fract_y
_atom_site_fract_z
_atom_site_U_iso_or_equiv
_atom_site_adp_type
_atom_site_occupancy
_atom_site_site_symmetry_order
_atom_site_calc_flag
_atom_site_refinement_flags_posn
F1 F 0.8288(3) 0.6128(2) 0.8440(3) 0.0476(8) Uani 1 1 d .
F2 F 0.8091(3) 0.5004(2) 0.9694(3) 0.0481(7) Uani 1 1 d .
F3 F 0.7827(3) 0.6464(2) 1.0152(3) 0.0455(7) Uani 1 1 d .
O1 O 0.5270(3) 0.5559(2) 0.9288(3) 0.0310(6) Uani 1 1 d .
H1 H 0.4585 0.5192 0.8935 0.046 Uiso 1 1 calc GR
O2 O 0.5410(4) 0.6006(2) 0.5690(3) 0.0365(7) Uani 1 1 d .
N1 N 0.3845(4) 0.6803(3) 0.7246(3) 0.0283(7) Uani 1 1 d .
C1 C 0.5421(4) 0.6709(3) 0.7727(4) 0.0293(8) Uani 1 1 d .
H1A H 0.5865 0.7262 0.8287 0.035 Uiso 1 1 calc R
C2 C 0.3922(5) 0.7270(3) 0.6062(4) 0.0351(9) Uani 1 1 d .
H2A H 0.3882 0.7973 0.6086 0.042 Uiso 1 1 calc R
H2B H 0.3220 0.7019 0.5261 0.042 Uiso 1 1 calc R
C3 C 0.5429(5) 0.6876(3) 0.6345(4) 0.0344(9) Uani 1 1 d .
H3A H 0.6145 0.7351 0.6276 0.041 Uiso 1 1 calc R
C4 C 0.5977(4) 0.5775(3) 0.8425(4) 0.0278(8) Uani 1 1 d .
H4 H 0.5812 0.5250 0.7782 0.033 Uiso 1 1 calc R
C5 C 0.7547(5) 0.5840(3) 0.9180(4) 0.0343(9) Uani 1 1 d .
C6 C 0.3236(5) 0.7367(3) 0.8042(4) 0.0336(9) Uani 1 1 d .
H6A H 0.3686 0.8004 0.8185 0.040 Uiso 1 1 calc R
H6B H 0.3457 0.7055 0.8887 0.040 Uiso 1 1 calc R
C7 C 0.1636(5) 0.7481(4) 0.7437(5) 0.0419(11) Uani 1 1 d .
H7A H 0.1183 0.6845 0.7314 0.050 Uiso 1 1 calc R
H7B H 0.1413 0.7780 0.6583 0.050 Uiso 1 1 calc R
C8 C 0.1020(6) 0.8086(5) 0.8253(5) 0.0505(13) Uani 1 1 d .
H8A H -0.0016 0.8127 0.7840 0.076 Uiso 1 1 calc GR
H8B H 0.1433 0.8725 0.8343 0.076 Uiso 1 1 calc GR
H8C H 0.1245 0.7795 0.9101 0.076 Uiso 1 1 calc GR
C9 C 0.6249(5) 0.5929(3) 0.4932(4) 0.0302(8) Uani 1 1 d .
C10 C 0.5661(5) 0.5477(3) 0.3764(4) 0.0316(9) Uani 1 1 d .
H10 H 0.4705 0.5258 0.3501 0.038 Uiso 1 1 calc R
C11 C 0.6460(5) 0.5343(4) 0.2978(4) 0.0388(10) Uani 1 1 d .
H11 H 0.6045 0.5038 0.2172 0.047 Uiso 1 1 calc R
C12 C 0.7856(5) 0.5650(4) 0.3355(5) 0.0401(10) Uani 1 1 d .
H12 H 0.8402 0.5561 0.2811 0.048 Uiso 1 1 calc R
C13 C 0.8452(5) 0.6088(4) 0.4534(4) 0.0362(9) Uani 1 1 d .
H13 H 0.9415 0.6293 0.4804 0.043 Uiso 1 1 calc R
C14 C 0.7652(5) 0.6229(3) 0.5323(4) 0.0343(9) Uani 1 1 d .
H14 H 0.8066 0.6532 0.6130 0.041 Uiso 1 1 calc R
F4 F 0.2566(3) 0.3616(2) 0.4331(2) 0.0411(6) Uani 1 1 d .
F5 F 0.1727(3) 0.50451(19) 0.3951(2) 0.0391(6) Uani 1 1 d .
F6 F 0.0608(3) 0.3988(2) 0.4642(2) 0.0412(6) Uani 1 1 d .
O3 O 0.2013(3) 0.5296(2) 0.6511(3) 0.0293(6) Uani 1 1 d .
H3 H 0.2547 0.5768 0.6782 0.044 Uiso 1 1 calc GR
O4 O 0.5369(3) 0.3588(2) 0.6860(3) 0.0277(6) Uani 1 1 d .
N2 N 0.3570(3) 0.4001(3) 0.8398(3) 0.0259(7) Uani 1 1 d .
C15 C 0.3020(4) 0.3728(3) 0.7017(4) 0.0253(8) Uani 1 1 d .
H15 H 0.2135 0.3337 0.6821 0.030 Uiso 1 1 calc R
C16 C 0.4557(4) 0.3161(3) 0.8674(4) 0.0276(8) Uani 1 1 d .
H16A H 0.4201 0.2604 0.9020 0.033 Uiso 1 1 calc R
H16B H 0.5549 0.3316 0.9211 0.033 Uiso 1 1 calc R
C17 C 0.4332(4) 0.3083(3) 0.7230(4) 0.0261(8) Uani 1 1 d .
H17 H 0.4112 0.2429 0.6863 0.031 Uiso 1 1 calc R
C18 C 0.2767(4) 0.4582(3) 0.6117(4) 0.0240(8) Uani 1 1 d .
H18 H 0.3705 0.4842 0.6132 0.029 Uiso 1 1 calc R
C19 C 0.1898(5) 0.4304(3) 0.4767(4) 0.0285(8) Uani 1 1 d .
C20 C 0.2499(4) 0.4003(3) 0.9033(4) 0.0296(8) Uani 1 1 d .
H20A H 0.2095 0.3355 0.8991 0.036 Uiso 1 1 calc R
H20B H 0.1714 0.4438 0.8568 0.036 Uiso 1 1 calc R
C21 C 0.3114(5) 0.4311(3) 1.0419(4) 0.0326(9) Uani 1 1 d .
H21A H 0.3384 0.4991 1.0462 0.039 Uiso 1 1 calc R
H21B H 0.3983 0.3936 1.0861 0.039 Uiso 1 1 calc R
C22 C 0.2026(5) 0.4163(4) 1.1091(4) 0.0450(12) Uani 1 1 d .
H22A H 0.1174 0.4543 1.0662 0.067 Uiso 1 1 calc GR
H22B H 0.2441 0.4363 1.1988 0.067 Uiso 1 1 calc GR
H22C H 0.1766 0.3489 1.1054 0.067 Uiso 1 1 calc GR
C23 C 0.6669(4) 0.3164(3) 0.7094(4) 0.0277(8) Uani 1 1 d .
C24 C 0.7052(4) 0.2281(3) 0.7680(4) 0.0320(9) Uani 1 1 d .
H24 H 0.6408 0.1935 0.7977 0.038 Uiso 1 1 calc R
C25 C 0.8390(5) 0.1915(3) 0.7823(4) 0.0367(9) Uani 1 1 d .
H25 H 0.8659 0.1312 0.8219 0.044 Uiso 1 1 calc R
C26 C 0.9332(4) 0.2411(4) 0.7401(5) 0.0383(10) Uani 1 1 d .
H26 H 1.0242 0.2152 0.7502 0.046 Uiso 1 1 calc R
C27 C 0.8941(5) 0.3296(3) 0.6824(4) 0.0357(10) Uani 1 1 d .
H27 H 0.9588 0.3643 0.6533 0.043 Uiso 1 1 calc R
C28 C 0.7618(4) 0.3670(3) 0.6673(4) 0.0289(8) Uani 1 1 d .
H28 H 0.7356 0.4274 0.6280 0.035 Uiso 1 1 calc R

loop_
_atom_site_aniso_label
_atom_site_aniso_U_11
_atom_site_aniso_U_22
_atom_site_aniso_U_33
_atom_site_aniso_U_23
_atom_site_aniso_U_13
_atom_site_aniso_U_12
F1 0.0326(13) 0.072(2) 0.0407(14) 0.0113(14) 0.0151(11) -0.0026(13)
F2 0.0428(15) 0.0477(17) 0.0472(15) 0.0121(14) 0.0068(13) 0.0128(13)
F3 0.0450(15) 0.0504(18) 0.0349(13) -0.0103(12) 0.0057(11) -0.0099(13)
O1 0.0345(15) 0.0338(16) 0.0253(13) 0.0029(11) 0.0111(12) -0.0043(13)
O2 0.0502(18) 0.0294(16) 0.0396(16) -0.0058(13) 0.0277(15) -0.0088(14)
N1 0.0338(17) 0.0271(18) 0.0240(14) 0.0009(13) 0.0098(13) 0.0015(14)
C1 0.033(2) 0.026(2) 0.0295(18) -0.0022(16) 0.0121(16) -0.0047(16)
C2 0.046(2) 0.033(2) 0.0257(19) 0.0042(17) 0.0103(18) 0.002(2)
C3 0.048(3) 0.026(2) 0.034(2) -0.0007(17) 0.0198(19) -0.0070(19)
C4 0.0286(19) 0.028(2) 0.0272(17) 0.0007(16) 0.0100(15) -0.0021(16)
C5 0.035(2) 0.037(2) 0.0298(19) 0.0004(18) 0.0093(17) -0.0035(19)
C6 0.038(2) 0.032(2) 0.0293(19) -0.0065(17) 0.0102(17) -0.0010(19)
C7 0.042(3) 0.045(3) 0.037(2) -0.006(2) 0.011(2) 0.010(2)
C8 0.051(3) 0.061(4) 0.040(2) -0.002(2) 0.016(2) 0.017(3)
C9 0.037(2) 0.026(2) 0.0276(18) 0.0054(16) 0.0115(17) 0.0058(17)
C10 0.033(2) 0.027(2) 0.034(2) 0.0008(17) 0.0106(17) 0.0000(17)
C11 0.047(2) 0.038(3) 0.032(2) -0.0063(18) 0.0147(19) 0.000(2)
C12 0.042(2) 0.043(3) 0.041(2) -0.001(2) 0.020(2) 0.002(2)
C13 0.028(2) 0.042(3) 0.038(2) 0.0004(19) 0.0106(17) -0.0006(18)
C14 0.041(2) 0.035(2) 0.0263(18) 0.0037(16) 0.0096(17) 0.0006(19)
F4 0.0611(16) 0.0354(14) 0.0283(11) -0.0054(11) 0.0172(11) 0.0118(13)
F5 0.0555(16) 0.0330(14) 0.0282(11) 0.0081(10) 0.0135(11) 0.0074(12)
F6 0.0383(13) 0.0502(16) 0.0307(11) -0.0037(12) 0.0060(10) -0.0101(12)
O3 0.0299(13) 0.0265(15) 0.0327(14) -0.0053(11) 0.0124(12) 0.0020(11)
O4 0.0263(13) 0.0276(14) 0.0313(13) 0.0036(12) 0.0125(11) 0.0030(11)
N2 0.0257(15) 0.0297(17) 0.0233(14) -0.0022(13) 0.0098(12) -0.0015(14)
C15 0.0263(17) 0.027(2) 0.0239(16) -0.0015(14) 0.0097(14) -0.0016(15)
C16 0.0295(19) 0.028(2) 0.0252(17) 0.0034(16) 0.0091(15) -0.0006(16)
C17 0.0291(19) 0.0240(19) 0.0288(17) -0.0001(15) 0.0144(15) -0.0027(16)
C18 0.0276(18) 0.0224(19) 0.0257(17) -0.0037(15) 0.0138(15) 0.0004(15)
C19 0.038(2) 0.026(2) 0.0229(17) 0.0018(15) 0.0116(16) 0.0073(17)
C20 0.0287(19) 0.032(2) 0.0308(18) -0.0018(17) 0.0139(16) -0.0028(17)
C21 0.036(2) 0.038(2) 0.0279(18) 0.0003(17) 0.0160(17) 0.0000(18)
C22 0.049(3) 0.060(3) 0.033(2) -0.005(2) 0.023(2) -0.005(2)
C23 0.0249(18) 0.033(2) 0.0240(16) -0.0011(16) 0.0073(14) 0.0014(16)
C24 0.031(2) 0.030(2) 0.033(2) 0.0015(17) 0.0085(17) 0.0016(18)
C25 0.035(2) 0.032(2) 0.039(2) 0.0007(19) 0.0060(18) 0.0058(18)
C26 0.025(2) 0.042(3) 0.044(2) -0.009(2) 0.0062(18) 0.0049(19)
C27 0.0254(19) 0.045(3) 0.037(2) -0.0026(19) 0.0110(17) -0.0012(18)
C28 0.0287(18) 0.029(2) 0.0281(18) 0.0019(16) 0.0088(15) -0.0008(17)

loop_
_atom_type_symbol
_atom_type_description
_atom_type_scat_dispersion_real
_atom_type_scat_dispersion_imag
_atom_type_scat_source
C C 0.0181 0.0091 'International Tables Vol C Tables 4.2.6.8 and 6.1.1.4'
H H 0.0000 0.0000 'International Tables Vol C Tables 4.2.6.8 and 6.1.1.4'
F F 0.0727 0.0534 'International Tables Vol C Tables 4.2.6.8 and 6.1.1.4'
N N 0.0311 0.0180 'International Tables Vol C Tables 4.2.6.8 and 6.1.1.4'
O O 0.0492 0.0322 'International Tables Vol C Tables 4.2.6.8 and 6.1.1.4'

loop_
_exptl_crystal_face_index_h
_exptl_crystal_face_index_k
_exptl_crystal_face_index_l
_exptl_crystal_face_perp_dist
6 1 -1 0.0328
-6 0 1 0.0758
-1 7 4 0.1264
-1 -7 -4 0.1449
-5 -5 -1 0.1068
1 4 -6 0.0295
-1 3 7 0.0947
-4 -1 7 0.0962
0 -3 6 0.0900
2 0 6 0.0705
-2 1 -6 0.0588
0 -9 2 0.1510
-5 -1 -2 0.0605
-3 7 -2 0.0706
-5 2 -2 0.0500
4 -6 -3 0.1410
4 -3 3 0.0641
2 0 -7 0.0907

loop_
_geom_angle_atom_site_label_1
_geom_angle_atom_site_label_2
_geom_angle_atom_site_label_3
_geom_angle
C4 O1 H1 109.5
C9 O2 C3 118.4(3)
C1 N1 C2 89.4(3)
C6 N1 C1 116.0(3)
C6 N1 C2 116.7(3)
N1 C1 H1A 110.2
N1 C1 C3 89.6(3)
N1 C1 C4 114.6(3)
C3 C1 H1A 110.2
C4 C1 H1A 110.2
C4 C1 C3 120.4(4)
N1 C2 H2A 113.6
N1 C2 H2B 113.6
N1 C2 C3 90.1(3)
H2A C2 H2B 110.9
C3 C2 H2A 113.6
C3 C2 H2B 113.6
O2 C3 C1 111.8(3)
O2 C3 C2 111.4(4)
O2 C3 H3A 114.9
C1 C3 H3A 114.9
C2 C3 C1 85.5(3)
C2 C3 H3A 114.9
O1 C4 C1 110.5(3)
O1 C4 H4 109.2
O1 C4 C5 107.7(3)
C1 C4 H4 109.2
C5 C4 C1 111.0(3)
C5 C4 H4 109.2
F1 C5 F3 106.7(4)
F1 C5 C4 111.4(3)
F2 C5 F1 107.3(4)
F2 C5 F3 106.7(4)
F2 C5 C4 112.2(4)
F3 C5 C4 112.2(4)
N1 C6 H6A 109.1
N1 C6 H6B 109.1
N1 C6 C7 112.4(3)
H6A C6 H6B 107.8
C7 C6 H6A 109.1
C7 C6 H6B 109.1
C6 C7 H7A 109.2
C6 C7 H7B 109.2
C6 C7 C8 112.1(4)
H7A C7 H7B 107.9
C8 C7 H7A 109.2
C8 C7 H7B 109.2
C7 C8 H8A 109.5
C7 C8 H8B 109.5
C7 C8 H8C 109.5
H8A C8 H8B 109.5
H8A C8 H8C 109.5
H8B C8 H8C 109.5
O2 C9 C10 117.1(4)
O2 C9 C14 123.1(4)
C10 C9 C14 119.7(4)
C9 C10 H10 119.9
C11 C10 C9 120.2(4)
C11 C10 H10 119.9
C10 C11 H11 119.8
C10 C11 C12 120.4(4)
C12 C11 H11 119.8
C11 C12 H12 120.3
C11 C12 C13 119.3(4)
C13 C12 H12 120.3
C12 C13 H13 119.8
C12 C13 C14 120.4(4)
C14 C13 H13 119.8
C9 C14 C13 119.9(4)
C9 C14 H14 120.1
C13 C14 H14 120.1
C18 O3 H3 109.5
C23 O4 C17 117.6(3)
C15 N2 C16 89.6(3)
C20 N2 C15 114.9(3)
C20 N2 C16 116.1(3)
N2 C15 H15 110.6
N2 C15 C17 89.9(3)
N2 C15 C18 113.0(3)
C17 C15 H15 110.6
C18 C15 H15 110.6
C18 C15 C17 120.3(3)
N2 C16 H16A 113.7
N2 C16 H16B 113.7
N2 C16 C17 89.5(3)
H16A C16 H16B 111.0
C17 C16 H16A 113.7
C17 C16 H16B 113.7
O4 C17 C15 109.0(3)
O4 C17 C16 113.6(3)
O4 C17 H17 114.9
C15 C17 C16 86.2(3)
C15 C17 H17 114.9
C16 C17 H17 114.9
O3 C18 C15 110.1(3)
O3 C18 H18 109.3
O3 C18 C19 107.8(3)
C15 C18 H18 109.3
C19 C18 C15 111.0(3)
C19 C18 H18 109.3
F4 C19 C18 110.7(3)
F5 C19 F4 106.1(3)
F5 C19 C18 111.4(3)
F6 C19 F4 107.6(3)
F6 C19 F5 107.0(3)
F6 C19 C18 113.7(3)
N2 C20 H20A 109.1
N2 C20 H20B 109.1
N2 C20 C21 112.3(3)
H20A C20 H20B 107.9
C21 C20 H20A 109.1
C21 C20 H20B 109.1
C20 C21 H21A 109.6
C20 C21 H21B 109.6
C20 C21 C22 110.4(4)
H21A C21 H21B 108.1
C22 C21 H21A 109.6
C22 C21 H21B 109.6
C21 C22 H22A 109.5
C21 C22 H22B 109.5
C21 C22 H22C 109.5
H22A C22 H22B 109.5
H22A C22 H22C 109.5
H22B C22 H22C 109.5
O4 C23 C24 124.5(4)
O4 C23 C28 115.2(4)
C28 C23 C24 120.3(4)
C23 C24 H24 120.6
C25 C24 C23 118.9(4)
C25 C24 H24 120.6
C24 C25 H25 119.5
C26 C25 C24 121.1(4)
C26 C25 H25 119.5
C25 C26 H26 120.2
C25 C26 C27 119.5(4)
C27 C26 H26 120.2
C26 C27 H27 119.9
C28 C27 C26 120.2(4)
C28 C27 H27 119.9
C23 C28 H28 120.0
C27 C28 C23 120.0(4)
C27 C28 H28 120.0

loop_
_geom_bond_atom_site_label_1
_geom_bond_atom_site_label_2
_geom_bond_distance
F1 C5 1.343(5)
F2 C5 1.338(6)
F3 C5 1.344(5)
O1 H1 0.8400
O1 C4 1.403(4)
O2 C3 1.419(5)
O2 C9 1.379(5)
N1 C1 1.485(5)
N1 C2 1.494(5)
N1 C6 1.465(5)
C1 H1A 1.0000
C1 C3 1.554(5)
C1 C4 1.530(6)
C2 H2A 0.9900
C2 H2B 0.9900
C2 C3 1.532(6)
C3 H3A 1.0000
C4 H4 1.0000
C4 C5 1.507(6)
C6 H6A 0.9900
C6 H6B 0.9900
C6 C7 1.516(6)
C7 H7A 0.9900
C7 H7B 0.9900
C7 C8 1.517(6)
C8 H8A 0.9800
C8 H8B 0.9800
C8 H8C 0.9800
C9 C10 1.382(6)
C9 C14 1.383(6)
C10 H10 0.9500
C10 C11 1.381(6)
C11 H11 0.9500
C11 C12 1.381(7)
C12 H12 0.9500
C12 C13 1.384(7)
C13 H13 0.9500
C13 C14 1.386(6)
C14 H14 0.9500
F4 C19 1.354(5)
F5 C19 1.353(5)
F6 C19 1.324(5)
O3 H3 0.8400
O3 C18 1.410(4)
O4 C17 1.426(4)
O4 C23 1.371(5)
N2 C15 1.491(5)
N2 C16 1.501(5)
N2 C20 1.467(4)
C15 H15 1.0000
C15 C17 1.543(5)
C15 C18 1.527(5)
C16 H16A 0.9900
C16 H16B 0.9900
C16 C17 1.544(5)
C17 H17 1.0000
C18 H18 1.0000
C18 C19 1.505(5)
C20 H20A 0.9900
C20 H20B 0.9900
C20 C21 1.512(6)
C21 H21A 0.9900
C21 H21B 0.9900
C21 C22 1.527(5)
C22 H22A 0.9800
C22 H22B 0.9800
C22 H22C 0.9800
C23 C24 1.393(6)
C23 C28 1.387(5)
C24 H24 0.9500
C24 C25 1.390(6)
C25 H25 0.9500
C25 C26 1.375(7)
C26 H26 0.9500
C26 C27 1.392(7)
C27 H27 0.9500
C27 C28 1.377(6)
C28 H28 0.9500

loop_
_exptl_oxdiff_crystal_face_indexfrac_h
_exptl_oxdiff_crystal_face_indexfrac_k
_exptl_oxdiff_crystal_face_indexfrac_l
_exptl_oxdiff_crystal_face_x
_exptl_oxdiff_crystal_face_y
_exptl_oxdiff_crystal_face_z
5.9989 0.9959 -0.9997 -0.3548 -0.4057 0.7831
-6.0001 0.0040 1.0009 0.4374 0.4331 -0.7165
-1.0070 6.9897 4.0093 0.3390 0.6854 0.5592
-0.9931 -6.9876 -4.0091 -0.1660 -0.5777 -0.8165
-4.9947 -4.9912 -1.0055 0.1007 0.0223 -1.0316
0.9930 4.0136 -5.9972 0.7331 -0.6039 0.0626
-1.0011 2.9827 7.0056 -0.2361 0.9057 0.4590
-3.9965 -1.0133 7.0013 -0.3073 0.9576 -0.1933
0.0059 -3.0148 5.9983 -0.7370 0.5775 0.1327
2.0025 -0.0175 6.0015 -0.6620 0.5519 0.5898
-2.0037 1.0173 -6.0004 0.7447 -0.5245 -0.5232
0.0117 -9.0036 1.9903 -0.9068 -0.0267 -0.4885
-5.0000 -0.9893 -2.0012 0.5128 0.0220 -0.8207
-3.0095 7.0072 -1.9923 1.0010 0.1335 -0.0306
-5.0036 2.0102 -1.9978 0.7607 0.1042 -0.6209
4.0065 -5.9957 -3.0081 -0.5973 -0.7097 -0.0512
4.0051 -3.0115 2.9970 -0.8384 0.0322 0.4811
1.9975 0.0157 -7.0022 0.3976 -0.8773 -0.1306
